data_7224355
loop_
_publ_author_name
'Mocilac, P.'
'Gallagher, J. F.'

_publ_section_title
;
 Halogenated tennimides and trezimides: impact of halogen bonding and
 solvent role on porous network formation and inclusion
;
_journal_issue 13
_journal_name_full CrystEngComm
_journal_page_first 2375
_journal_paper_doi 10.1039/C5CE02052B
_journal_volume 18
_journal_year 2016
_chemical_formula_moiety 'C54 H28 F4 N8 O18, 2(C2 H6 O)'
_chemical_formula_sum 'C58 H40 F4 N8 O10'
_chemical_formula_weight 1084.98
_chemical_name_common (FIO)4:2(Acetone)
_chemical_name_systematic
; 
 ? 
;
_space_group_IT_number 14
_symmetry_cell_setting monoclinic
_symmetry_space_group_name_Hall '-P 2yn'
_symmetry_space_group_name_H-M 'P 1 21/n 1'
_atom_sites_solution_hydrogens geom
_atom_sites_solution_primary direct
_atom_sites_solution_secondary difmap
_audit_block_doi 10.5517/cc14n3zw
_audit_creation_method SHELXL-97
_audit_update_record
;
2015-04-27 deposited with the CCDC.
2016-02-22 downloaded from the CCDC.
;
_cell_angle_alpha 90.00
_cell_angle_beta 107.394(1)
_cell_angle_gamma 90.00
_cell_formula_units_Z 4
_cell_length_a 12.8052(1)
_cell_length_b 23.0739(1)
_cell_length_c 18.4579(2)
_cell_measurement_reflns_used 15569
_cell_measurement_temperature 294(2)
_cell_measurement_theta_max 63.04
_cell_measurement_theta_min 3.15
_cell_volume 5204.29(8)
_computing_cell_refinement
;
CrysAlisPro, Agilent Technologies,
Version 1.171.34.49 (release 20-01-2011 CrysAlis171 .NET)
(compiled Jan 20 2011,15:58:25)
;
_computing_data_collection
;
CrysAlisPro, Agilent Technologies,
Version 1.171.34.49 (release 20-01-2011 CrysAlis171 .NET)
(compiled Jan 20 2011,15:58:25)
;
_computing_data_reduction
;
CrysAlisPro, Agilent Technologies,
Version 1.171.34.49 (release 20-01-2011 CrysAlis171 .NET)
(compiled Jan 20 2011,15:58:25)
;
_computing_molecular_graphics 'PLATON (Spek, 2009)'
_computing_publication_material SHELXL97
_computing_structure_refinement 'SHELXL97 (Sheldrick, 2008) and SORTX (McArdle, 1995)'
_computing_structure_solution 'SHELXS97 (Sheldrick, 2008)'
_diffrn_ambient_temperature 294(2)
_diffrn_measured_fraction_theta_full 0.997
_diffrn_measured_fraction_theta_max 0.991
_diffrn_measurement_device 'Xcalibur, Sapphire3, Gemini Ultra'
_diffrn_measurement_method '\w scans'
_diffrn_radiation_monochromator graphite
_diffrn_radiation_source 'fine-focus sealed tube'
_diffrn_radiation_type CuK\a
_diffrn_radiation_wavelength 1.54184
_diffrn_reflns_av_R_equivalents 0.0150
_diffrn_reflns_av_sigmaI/netI 0.0116
_diffrn_reflns_limit_h_max 14
_diffrn_reflns_limit_h_min -14
_diffrn_reflns_limit_k_max 25
_diffrn_reflns_limit_k_min -26
_diffrn_reflns_limit_l_max 21
_diffrn_reflns_limit_l_min -13
_diffrn_reflns_number 31733
_diffrn_reflns_theta_full 62.50
_diffrn_reflns_theta_max 63.27
_diffrn_reflns_theta_min 3.16
_diffrn_standards_decay_% 1
_diffrn_standards_interval_time 120
_diffrn_standards_number 31733
_exptl_absorpt_coefficient_mu 0.896
_exptl_absorpt_correction_T_max 0.8342
_exptl_absorpt_correction_T_min 0.7386
_exptl_absorpt_correction_type analytical
_exptl_absorpt_process_details '(ABSFAC, Clark and Reid, 1998)'
_exptl_crystal_colour Colourless
_exptl_crystal_density_diffrn 1.385
_exptl_crystal_density_method 'not measured'
_exptl_crystal_description Block
_exptl_crystal_F_000 2240
_exptl_crystal_size_max 0.36
_exptl_crystal_size_mid 0.29
_exptl_crystal_size_min 0.21
_refine_diff_density_max 0.436
_refine_diff_density_min -0.292
_refine_diff_density_rms 0.047
_refine_ls_extinction_coef 0.00062(10)
_refine_ls_extinction_expression Fc^*^=kFc[1+0.001xFc^2^\l^3^/sin(2\q)]^-1/4^
_refine_ls_extinction_method SHELXL
_refine_ls_goodness_of_fit_ref 1.110
_refine_ls_hydrogen_treatment constr
_refine_ls_matrix_type full
_refine_ls_number_parameters 764
_refine_ls_number_reflns 8393
_refine_ls_number_restraints 18
_refine_ls_restrained_S_all 1.117
_refine_ls_R_factor_all 0.0677
_refine_ls_R_factor_gt 0.0638
_refine_ls_shift/su_max 0.000
_refine_ls_shift/su_mean 0.000
_refine_ls_structure_factor_coef Fsqd
_refine_ls_weighting_details 'w=1/[\s^2^(Fo^2^)+(0.092P)^2^+3.2921P] where P=(Fo^2^+2Fc^2^)/3'
_refine_ls_weighting_scheme calc
_refine_ls_wR_factor_gt 0.1931
_refine_ls_wR_factor_ref 0.1966
_reflns_number_gt 7604
_reflns_number_total 8393
_reflns_threshold_expression I>2\s(I)
_cod_data_source_file c5ce02052b2.cif
_cod_data_source_block FIO4_Acetone
_cod_depositor_comments
;
The following automatic conversions were performed:

'_symmetry_cell_setting' value 'Monoclinic' changed to 'monoclinic'
according to
/usr/data/users/saulius/crontab/automatic-downloads/rss-feeds/RSC/lib/dictionaries/cif_core.dic
dictionary named 'cif_core.dic' version 2.4.2 from 2011-04-26.

'_exptl_absorpt_correction_type' value 'Analytical' changed to
'analytical' according to
/usr/data/users/saulius/crontab/automatic-downloads/rss-feeds/RSC/lib/dictionaries/cif_core.dic
dictionary named 'cif_core.dic' version 2.4.2 from 2011-04-26.

Automatic conversion script
Id: cif_fix_values 4268 2015-11-12 08:31:59Z antanas 

 Adding full bibliography for 7224352--7224361.cif.
;
_cod_original_cell_volume 5204.29(7)
_cod_original_sg_symbol_H-M 'P 21/n'
_cod_database_code 7224355

loop_
_symmetry_equiv_pos_as_xyz
'x, y, z'
'-x+1/2, y+1/2, -z+1/2'
'-x, -y, -z'
'x-1/2, -y-1/2, z-1/2'

loop_
_atom_site_label
_atom_site_type_symbol
_atom_site_fract_x
_atom_site_fract_y
_atom_site_fract_z
_atom_site_U_iso_or_equiv
_atom_site_adp_type
_atom_site_occupancy
_atom_site_symmetry_multiplicity
_atom_site_calc_flag
_atom_site_refinement_flags
_atom_site_disorder_assembly
_atom_site_disorder_group
C11 C 0.2062(2) 0.22382(13) 0.42739(16) 0.0566(7) Uani 1 1 d . . .
C12 C 0.1540(2) 0.19238(11) 0.47013(15) 0.0517(6) Uani 1 1 d . . .
H12 H 0.0788 0.1959 0.4608 0.062 Uiso 1 1 calc R . .
C13 C 0.2136(2) 0.15552(12) 0.52697(16) 0.0558(6) Uani 1 1 d . . .
C14 C 0.3257(2) 0.14994(15) 0.5402(2) 0.0694(8) Uani 1 1 d . . .
H14 H 0.3662 0.1258 0.5787 0.083 Uiso 1 1 calc R . .
C15 C 0.3769(3) 0.18025(18) 0.4962(2) 0.0816(10) Uani 1 1 d . . .
H15 H 0.4516 0.1754 0.5041 0.098 Uiso 1 1 calc R . .
C16 C 0.3188(2) 0.21745(16) 0.44070(19) 0.0717(9) Uani 1 1 d . . .
H16 H 0.3544 0.2384 0.4120 0.086 Uiso 1 1 calc R . .
O1 O 0.21556(19) 0.10716(13) 0.64026(14) 0.0929(8) Uani 1 1 d . . .
C1 C 0.1637(2) 0.12485(13) 0.57909(17) 0.0605(7) Uani 1 1 d . . .
N1 N 0.04661(17) 0.11988(10) 0.55584(13) 0.0548(5) Uani 1 1 d . . .
O2 O 0.05105(17) 0.06316(9) 0.45739(13) 0.0699(6) Uani 1 1 d . . .
C2 C -0.0038(2) 0.08931(12) 0.49022(16) 0.0543(6) Uani 1 1 d . . .
C11A C -0.0024(2) 0.12852(14) 0.61605(16) 0.0614(7) Uani 1 1 d . . .
N12A N 0.0095(2) 0.18169(13) 0.64478(15) 0.0761(8) Uani 1 1 d . . .
C13A C -0.0313(4) 0.1912(2) 0.7023(2) 0.0960(13) Uani 1 1 d . . .
H13A H -0.0235 0.2278 0.7245 0.115 Uiso 1 1 calc R . .
C14A C -0.0840(4) 0.1493(3) 0.7295(2) 0.1058(16) Uani 1 1 d . . .
F14A F -0.1241(3) 0.1626(2) 0.78667(16) 0.1639(15) Uani 1 1 d . . .
C15A C -0.0943(4) 0.0956(3) 0.7004(3) 0.1108(16) Uani 1 1 d . . .
H15A H -0.1301 0.0668 0.7192 0.133 Uiso 1 1 calc R . .
C16A C -0.0505(3) 0.08388(19) 0.6418(2) 0.0849(10) Uani 1 1 d . . .
H16A H -0.0539 0.0470 0.6210 0.102 Uiso 1 1 calc R . .
C21 C -0.1251(2) 0.08995(11) 0.46022(15) 0.0527(6) Uani 1 1 d . . .
C22 C -0.1870(2) 0.13913(11) 0.46226(14) 0.0504(6) Uani 1 1 d . . .
H22 H -0.1536 0.1718 0.4888 0.060 Uiso 1 1 calc R . .
C23 C -0.2986(2) 0.13948(12) 0.42471(15) 0.0533(6) Uani 1 1 d . . .
C24 C -0.3482(2) 0.08987(13) 0.38819(17) 0.0637(7) Uani 1 1 d . . .
H24 H -0.4231 0.0898 0.3638 0.076 Uiso 1 1 calc R . .
C25 C -0.2877(3) 0.04060(13) 0.38766(19) 0.0725(9) Uani 1 1 d . . .
H25 H -0.3220 0.0072 0.3639 0.087 Uiso 1 1 calc R . .
C26 C -0.1768(3) 0.04080(12) 0.42225(18) 0.0660(8) Uani 1 1 d . . .
H26 H -0.1358 0.0079 0.4203 0.079 Uiso 1 1 calc R . .
O3 O -0.4479(2) 0.19985(11) 0.36496(15) 0.0958(9) Uani 1 1 d . . .
C3 C -0.3649(2) 0.19284(13) 0.41585(16) 0.0598(7) Uani 1 1 d . . .
N2 N -0.32399(18) 0.23946(10) 0.46815(13) 0.0553(5) Uani 1 1 d . . .
O4 O -0.3391(2) 0.18324(11) 0.56453(13) 0.0806(7) Uani 1 1 d . . .
C4 C -0.3084(2) 0.22836(14) 0.54483(16) 0.0601(7) Uani 1 1 d . . .
C21A C -0.3402(2) 0.29594(13) 0.43630(17) 0.0607(7) Uani 1 1 d . . .
N22A N -0.2895(2) 0.30535(14) 0.38403(17) 0.0797(8) Uani 1 1 d . . .
C23A C -0.3034(4) 0.3570(2) 0.3513(3) 0.1118(17) Uani 1 1 d . . .
H23A H -0.2709 0.3647 0.3135 0.134 Uiso 1 1 calc R . .
C24A C -0.3638(6) 0.3991(2) 0.3714(4) 0.131(3) Uani 1 1 d . . .
F24A F -0.3726(4) 0.45147(14) 0.3386(3) 0.219(3) Uani 1 1 d . . .
C25A C -0.4155(6) 0.3897(2) 0.4239(4) 0.139(2) Uani 1 1 d . . .
H25A H -0.4572 0.4186 0.4369 0.166 Uiso 1 1 calc R . .
C26A C -0.4048(3) 0.33533(18) 0.4583(2) 0.0920(12) Uani 1 1 d . . .
H26A H -0.4397 0.3263 0.4944 0.110 Uiso 1 1 calc R . .
C31 C -0.2505(2) 0.27323(14) 0.60059(15) 0.0584(7) Uani 1 1 d . . .
C32 C -0.1611(2) 0.30320(13) 0.59216(15) 0.0547(7) Uani 1 1 d . . .
H32 H -0.1413 0.2991 0.5479 0.066 Uiso 1 1 calc R . .
C33 C -0.1013(2) 0.33924(14) 0.64962(15) 0.0583(7) Uani 1 1 d . . .
C34 C -0.1338(3) 0.34718(17) 0.71458(17) 0.0739(9) Uani 1 1 d . . .
H34 H -0.0941 0.3716 0.7531 0.089 Uiso 1 1 calc R . .
C35 C -0.2251(3) 0.3186(2) 0.72146(18) 0.0838(11) Uani 1 1 d . . .
H35 H -0.2480 0.3247 0.7641 0.101 Uiso 1 1 calc R . .
C36 C -0.2825(3) 0.28109(18) 0.66580(18) 0.0748(9) Uani 1 1 d . . .
H36 H -0.3425 0.2610 0.6717 0.090 Uiso 1 1 calc R . .
O5 O 0.07434(19) 0.37836(15) 0.70432(13) 0.1004(10) Uani 1 1 d . . .
C5 C 0.0029(2) 0.36555(15) 0.64780(16) 0.0640(8) Uani 1 1 d . . .
N3 N 0.02178(18) 0.37115(10) 0.57551(13) 0.0563(6) Uani 1 1 d . . .
O6 O -0.1227(2) 0.43263(11) 0.53964(15) 0.0849(7) Uani 1 1 d . . .
C6 C -0.0529(2) 0.40602(12) 0.52171(18) 0.0617(7) Uani 1 1 d . . .
C31A C 0.1327(2) 0.36305(12) 0.57558(15) 0.0527(6) Uani 1 1 d . . .
N32A N 0.1827(2) 0.40850(12) 0.55834(16) 0.0714(7) Uani 1 1 d . . .
C33A C 0.2878(3) 0.40065(19) 0.5597(2) 0.0861(11) Uani 1 1 d . . .
H33A H 0.3257 0.4314 0.5469 0.103 Uiso 1 1 calc R . .
C34A C 0.3393(3) 0.3493(2) 0.5793(2) 0.0778(10) Uani 1 1 d . . .
F34A F 0.44485(17) 0.34486(15) 0.58054(16) 0.1246(10) Uani 1 1 d . . .
C35A C 0.2882(3) 0.30313(16) 0.59825(18) 0.0711(9) Uani 1 1 d . . .
H35A H 0.3245 0.2681 0.6123 0.085 Uiso 1 1 calc R . .
C36A C 0.1805(2) 0.30984(13) 0.59595(16) 0.0600(7) Uani 1 1 d . . .
H36A H 0.1412 0.2793 0.6078 0.072 Uiso 1 1 calc R . .
C41 C -0.0463(2) 0.40748(12) 0.44302(17) 0.0572(7) Uani 1 1 d . . .
C42 C -0.0199(2) 0.35902(12) 0.40757(16) 0.0555(7) Uani 1 1 d . . .
H42 H 0.0042 0.3254 0.4353 0.067 Uiso 1 1 calc R . .
C43 C -0.0295(3) 0.36082(12) 0.33038(16) 0.0604(7) Uani 1 1 d . . .
C44 C -0.0629(3) 0.41176(14) 0.29025(19) 0.0781(10) Uani 1 1 d . . .
H44 H -0.0696 0.4132 0.2387 0.094 Uiso 1 1 calc R . .
C45 C -0.0862(3) 0.46027(14) 0.3261(2) 0.0828(10) Uani 1 1 d . . .
H45 H -0.1059 0.4947 0.2992 0.099 Uiso 1 1 calc R . .
C46 C -0.0803(3) 0.45785(13) 0.4016(2) 0.0737(9) Uani 1 1 d . . .
H46 H -0.0992 0.4902 0.4250 0.088 Uiso 1 1 calc R . .
O7 O -0.0612(3) 0.30277(12) 0.22116(14) 0.1228(13) Uani 1 1 d . . .
C7 C -0.0186(3) 0.30816(14) 0.28809(16) 0.0705(8) Uani 1 1 d . . .
N4 N 0.0390(2) 0.26001(10) 0.33105(13) 0.0574(6) Uani 1 1 d . . .
O8 O 0.1942(2) 0.31329(11) 0.36405(17) 0.0904(8) Uani 1 1 d . . .
C8 C 0.1497(3) 0.26884(13) 0.37209(17) 0.0617(7) Uani 1 1 d . . .
C41A C -0.0060(2) 0.20392(12) 0.30782(14) 0.0530(6) Uani 1 1 d . . .
N42A N 0.0603(2) 0.16590(12) 0.29138(15) 0.0688(7) Uani 1 1 d . . .
C43A C 0.0201(4) 0.11274(16) 0.2719(2) 0.0844(10) Uani 1 1 d . . .
H43A H 0.0653 0.0845 0.2614 0.101 Uiso 1 1 calc R . .
C44A C -0.0855(4) 0.09885(15) 0.2668(2) 0.0821(10) Uani 1 1 d . . .
F44A F -0.1205(3) 0.04457(11) 0.24724(17) 0.1400(12) Uani 1 1 d . . .
C45A C -0.1544(3) 0.13863(16) 0.28166(18) 0.0753(9) Uani 1 1 d . . .
H45A H -0.2268 0.1295 0.2770 0.090 Uiso 1 1 calc R . .
C46A C -0.1132(2) 0.19288(14) 0.30386(16) 0.0613(7) Uani 1 1 d . . .
H46A H -0.1566 0.2214 0.3159 0.074 Uiso 1 1 calc R . .
O1A O 0.1828(7) 0.0105(3) 0.2190(4) 0.127(3) Uani 0.50 1 d PD A -1
C1A C 0.2021(6) 0.0042(3) 0.1597(4) 0.0770(19) Uani 0.50 1 d PD A -1
C2A C 0.1535(10) 0.0438(5) 0.0957(6) 0.107(3) Uani 0.50 1 d PD A -1
H2A1 H 0.1988 0.0446 0.0625 0.160 Uiso 0.50 1 calc PR A -1
H2A2 H 0.1486 0.0820 0.1148 0.160 Uiso 0.50 1 calc PR A -1
H2A3 H 0.0817 0.0304 0.0680 0.160 Uiso 0.50 1 calc PR A -1
C3A C 0.2894(19) -0.0363(11) 0.1533(12) 0.152(8) Uani 0.50 1 d PD A -1
H3A1 H 0.2685 -0.0535 0.1037 0.227 Uiso 0.50 1 calc PR A -1
H3A2 H 0.2995 -0.0661 0.1910 0.227 Uiso 0.50 1 calc PR A -1
H3A3 H 0.3566 -0.0153 0.1611 0.227 Uiso 0.50 1 calc PR A -1
O2A O 0.0940(7) -0.0153(4) 0.0435(6) 0.165(3) Uani 0.50 1 d PD B -2
C4A C 0.1679(7) -0.0027(4) 0.0983(5) 0.102(3) Uani 0.50 1 d PD B -2
C5A C 0.1690(17) 0.0515(7) 0.1407(11) 0.197(10) Uani 0.50 1 d PD B -2
H5A1 H 0.1996 0.0442 0.1941 0.295 Uiso 0.50 1 calc PR B -2
H5A2 H 0.0956 0.0657 0.1307 0.295 Uiso 0.50 1 calc PR B -2
H5A3 H 0.2126 0.0799 0.1251 0.295 Uiso 0.50 1 calc PR B -2
C6A C 0.2637(17) -0.0418(10) 0.1293(11) 0.138(8) Uani 0.50 1 d PD B -2
H6A1 H 0.2992 -0.0488 0.0911 0.206 Uiso 0.50 1 calc PR B -2
H6A2 H 0.2392 -0.0780 0.1442 0.206 Uiso 0.50 1 calc PR B -2
H6A3 H 0.3144 -0.0239 0.1727 0.206 Uiso 0.50 1 calc PR B -2
O1B O 0.4259(9) 0.0208(5) 0.3369(5) 0.366(7) Uani 1 1 d D . .
C1B C 0.3745(6) 0.0014(3) 0.3770(4) 0.171(3) Uani 1 1 d D . .
C2B C 0.3962(9) -0.0584(4) 0.3997(8) 0.289(7) Uani 1 1 d D . .
H2B1 H 0.4139 -0.0796 0.3602 0.434 Uiso 1 1 calc R . .
H2B2 H 0.3326 -0.0751 0.4088 0.434 Uiso 1 1 calc R . .
H2B3 H 0.4567 -0.0603 0.4454 0.434 Uiso 1 1 calc R . .
C3B C 0.2956(11) 0.0329(5) 0.4053(9) 0.347(10) Uani 1 1 d D . .
H3B1 H 0.2264 0.0345 0.3663 0.521 Uiso 1 1 calc R . .
H3B2 H 0.3217 0.0715 0.4192 0.521 Uiso 1 1 calc R . .
H3B3 H 0.2868 0.0132 0.4489 0.521 Uiso 1 1 calc R . .

loop_
_atom_site_aniso_label
_atom_site_aniso_U_11
_atom_site_aniso_U_22
_atom_site_aniso_U_33
_atom_site_aniso_U_23
_atom_site_aniso_U_13
_atom_site_aniso_U_12
C11 0.0493(15) 0.0638(16) 0.0594(15) -0.0084(13) 0.0202(12) -0.0056(12)
C12 0.0402(13) 0.0588(15) 0.0556(15) -0.0051(12) 0.0134(11) -0.0004(11)
C13 0.0422(14) 0.0617(16) 0.0606(16) -0.0032(13) 0.0109(12) 0.0017(12)
C14 0.0398(14) 0.086(2) 0.079(2) 0.0007(16) 0.0120(14) 0.0082(14)
C15 0.0398(15) 0.112(3) 0.093(2) -0.005(2) 0.0205(16) 0.0026(17)
C16 0.0481(16) 0.094(2) 0.078(2) -0.0085(18) 0.0278(15) -0.0130(16)
O1 0.0560(13) 0.128(2) 0.0796(15) 0.0401(15) -0.0032(11) 0.0013(13)
C1 0.0459(15) 0.0649(17) 0.0636(17) 0.0070(14) 0.0053(13) 0.0043(13)
N1 0.0409(11) 0.0656(14) 0.0545(12) 0.0065(10) 0.0094(10) 0.0027(10)
O2 0.0591(12) 0.0678(13) 0.0807(14) -0.0051(11) 0.0176(11) 0.0093(10)
C2 0.0505(14) 0.0513(14) 0.0579(15) 0.0090(12) 0.0116(12) 0.0050(12)
C11A 0.0461(15) 0.082(2) 0.0500(15) 0.0141(14) 0.0051(12) 0.0073(14)
N12A 0.0793(18) 0.088(2) 0.0572(15) 0.0053(14) 0.0141(13) 0.0165(15)
C13A 0.104(3) 0.124(3) 0.0562(19) 0.007(2) 0.019(2) 0.043(3)
C14A 0.085(3) 0.175(5) 0.061(2) 0.022(3) 0.027(2) 0.042(3)
F14A 0.147(3) 0.282(4) 0.0844(17) 0.022(2) 0.0667(18) 0.055(3)
C15A 0.083(3) 0.175(5) 0.080(3) 0.033(3) 0.032(2) -0.012(3)
C16A 0.075(2) 0.109(3) 0.071(2) 0.0224(19) 0.0208(17) -0.007(2)
C21 0.0479(14) 0.0523(15) 0.0520(14) 0.0098(11) 0.0059(11) 0.0024(11)
C22 0.0469(14) 0.0531(14) 0.0476(13) 0.0026(11) 0.0088(11) -0.0039(11)
C23 0.0465(14) 0.0580(15) 0.0500(14) 0.0042(12) 0.0063(11) -0.0018(12)
C24 0.0498(15) 0.0631(17) 0.0663(17) 0.0048(14) -0.0008(13) -0.0061(13)
C25 0.0672(19) 0.0533(17) 0.080(2) 0.0006(14) -0.0030(16) -0.0096(14)
C26 0.0631(18) 0.0486(15) 0.0751(19) 0.0086(13) 0.0037(15) 0.0034(13)
O3 0.0657(14) 0.0858(16) 0.1015(18) -0.0231(13) -0.0275(13) 0.0183(12)
C3 0.0426(14) 0.0693(18) 0.0603(16) -0.0042(13) 0.0044(13) 0.0001(13)
N2 0.0448(12) 0.0617(13) 0.0548(13) -0.0049(10) 0.0080(10) 0.0007(10)
O4 0.0753(15) 0.0949(17) 0.0757(14) 0.0030(12) 0.0287(12) -0.0220(13)
C4 0.0394(13) 0.081(2) 0.0607(17) -0.0008(14) 0.0167(12) -0.0020(13)
C21A 0.0475(15) 0.0650(17) 0.0587(16) -0.0037(13) -0.0007(13) 0.0005(13)
N22A 0.0597(16) 0.093(2) 0.0767(18) 0.0192(15) 0.0057(13) -0.0059(14)
C23A 0.078(3) 0.120(4) 0.110(3) 0.049(3) -0.014(2) -0.025(3)
C24A 0.119(4) 0.073(3) 0.143(5) 0.032(3) -0.047(4) -0.017(3)
F24A 0.215(4) 0.097(2) 0.256(5) 0.083(3) -0.065(4) -0.022(2)
C25A 0.145(5) 0.075(3) 0.150(5) -0.020(3) -0.025(4) 0.039(3)
C26A 0.085(3) 0.090(3) 0.089(3) -0.011(2) 0.007(2) 0.029(2)
C31 0.0395(13) 0.0834(19) 0.0524(15) -0.0030(13) 0.0138(11) 0.0014(13)
C32 0.0410(13) 0.0783(18) 0.0463(14) -0.0071(12) 0.0154(11) 0.0026(12)
C33 0.0402(13) 0.085(2) 0.0490(14) -0.0087(13) 0.0122(11) 0.0022(13)
C34 0.0523(17) 0.116(3) 0.0532(16) -0.0230(17) 0.0156(13) -0.0008(17)
C35 0.0576(18) 0.146(3) 0.0553(17) -0.021(2) 0.0275(15) -0.004(2)
C36 0.0499(16) 0.119(3) 0.0619(18) -0.0053(18) 0.0258(14) -0.0063(17)
O5 0.0557(13) 0.180(3) 0.0624(14) -0.0393(16) 0.0135(11) -0.0275(15)
C5 0.0469(15) 0.091(2) 0.0531(16) -0.0200(15) 0.0132(13) -0.0047(14)
N3 0.0434(12) 0.0689(14) 0.0560(13) -0.0098(11) 0.0141(10) -0.0020(10)
O6 0.0750(15) 0.0808(15) 0.1028(18) -0.0089(13) 0.0326(13) 0.0227(12)
C6 0.0531(16) 0.0547(15) 0.0738(19) -0.0105(14) 0.0139(14) -0.0002(13)
C31A 0.0452(14) 0.0612(16) 0.0516(14) -0.0104(12) 0.0144(11) -0.0054(12)
N32A 0.0609(15) 0.0719(16) 0.0807(17) 0.0009(13) 0.0202(13) -0.0085(13)
C33A 0.066(2) 0.107(3) 0.091(2) 0.004(2) 0.0312(19) -0.024(2)
C34A 0.0476(17) 0.118(3) 0.070(2) -0.0126(19) 0.0218(15) 0.0023(18)
F34A 0.0517(11) 0.197(3) 0.134(2) -0.0168(19) 0.0416(13) 0.0016(14)
C35A 0.0607(18) 0.085(2) 0.0626(18) -0.0119(16) 0.0111(15) 0.0161(16)
C36A 0.0573(16) 0.0637(17) 0.0572(16) -0.0062(13) 0.0142(13) -0.0002(13)
C41 0.0488(15) 0.0524(15) 0.0643(16) -0.0039(12) 0.0077(12) -0.0025(12)
C42 0.0538(15) 0.0496(14) 0.0569(16) 0.0036(12) 0.0073(12) -0.0026(12)
C43 0.0663(18) 0.0538(15) 0.0536(15) 0.0053(12) 0.0064(13) -0.0050(13)
C44 0.096(3) 0.0625(19) 0.0618(18) 0.0124(15) 0.0020(17) -0.0069(17)
C45 0.102(3) 0.0511(18) 0.079(2) 0.0111(15) 0.0013(19) 0.0032(17)
C46 0.0688(19) 0.0513(16) 0.089(2) -0.0033(15) 0.0049(17) 0.0017(14)
O7 0.211(4) 0.0793(17) 0.0517(14) 0.0022(12) -0.0014(17) 0.0173(19)
C7 0.095(2) 0.0636(18) 0.0461(16) 0.0062(13) 0.0102(15) -0.0013(16)
N4 0.0663(15) 0.0537(13) 0.0528(12) 0.0008(10) 0.0190(11) -0.0011(11)
O8 0.0791(16) 0.0791(16) 0.119(2) 0.0161(14) 0.0388(15) -0.0211(13)
C8 0.0640(18) 0.0653(18) 0.0632(17) -0.0007(13) 0.0304(14) -0.0083(14)
C41A 0.0591(16) 0.0567(15) 0.0445(13) -0.0010(11) 0.0176(12) 0.0008(12)
N42A 0.0668(16) 0.0742(17) 0.0715(16) -0.0142(13) 0.0300(13) 0.0058(13)
C43A 0.103(3) 0.072(2) 0.083(2) -0.0179(18) 0.034(2) 0.012(2)
C44A 0.112(3) 0.065(2) 0.066(2) -0.0118(16) 0.023(2) -0.017(2)
F44A 0.205(3) 0.0826(16) 0.127(2) -0.0364(15) 0.041(2) -0.0512(18)
C45A 0.067(2) 0.092(2) 0.0601(18) 0.0046(17) 0.0089(15) -0.0202(18)
C46A 0.0565(16) 0.0707(18) 0.0566(16) 0.0039(13) 0.0168(13) 0.0040(14)
O1A 0.178(7) 0.117(5) 0.123(5) 0.028(4) 0.100(5) 0.047(5)
C1A 0.081(5) 0.063(4) 0.094(6) 0.005(4) 0.037(4) 0.005(3)
C2A 0.094(7) 0.089(7) 0.144(11) 0.028(7) 0.044(7) 0.018(5)
C3A 0.152(14) 0.167(17) 0.163(17) 0.009(13) 0.089(14) 0.065(13)
O2A 0.122(6) 0.158(7) 0.187(8) -0.016(6) 0.002(6) -0.006(5)
C4A 0.098(6) 0.114(8) 0.089(6) -0.008(6) 0.019(5) -0.039(6)
C5A 0.203(19) 0.22(2) 0.171(17) -0.065(16) 0.057(16) 0.041(16)
C6A 0.169(16) 0.113(11) 0.122(11) 0.020(8) 0.028(9) 0.058(11)
O1B 0.389(14) 0.431(14) 0.277(10) 0.022(9) 0.095(9) -0.236(12)
C1B 0.180(7) 0.187(7) 0.135(5) 0.021(5) 0.032(5) -0.099(6)
C2B 0.203(10) 0.201(10) 0.413(19) 0.131(12) 0.016(11) 0.022(8)
C3B 0.38(2) 0.324(17) 0.38(2) -0.175(16) 0.177(18) -0.011(15)

loop_
_atom_type_symbol
_atom_type_description
_atom_type_scat_dispersion_real
_atom_type_scat_dispersion_imag
_atom_type_scat_source
C C 0.0181 0.0091 'International Tables Vol C Tables 4.2.6.8 and 6.1.1.4'
H H 0.0000 0.0000 'International Tables Vol C Tables 4.2.6.8 and 6.1.1.4'
N N 0.0311 0.0180 'International Tables Vol C Tables 4.2.6.8 and 6.1.1.4'
O O 0.0492 0.0322 'International Tables Vol C Tables 4.2.6.8 and 6.1.1.4'
F F 0.0727 0.0534 'International Tables Vol C Tables 4.2.6.8 and 6.1.1.4'

loop_
_geom_angle_atom_site_label_1
_geom_angle_atom_site_label_2
_geom_angle_atom_site_label_3
_geom_angle
C12 C11 C16 119.6(3)
C12 C11 C8 122.7(2)
C16 C11 C8 117.4(3)
C11 C12 C13 120.2(2)
C11 C12 H12 119.9
C13 C12 H12 119.9
C12 C13 C14 119.7(3)
C12 C13 C1 122.4(2)
C14 C13 C1 117.7(3)
C15 C14 C13 119.9(3)
C15 C14 H14 120.1
C13 C14 H14 120.1
C16 C15 C14 120.7(3)
C16 C15 H15 119.6
C14 C15 H15 119.6
C15 C16 C11 119.9(3)
C15 C16 H16 120.1
C11 C16 H16 120.1
O1 C1 N1 119.4(3)
O1 C1 C13 123.3(3)
N1 C1 C13 117.3(2)
C2 N1 C1 118.3(2)
C2 N1 C11A 123.2(2)
C1 N1 C11A 114.5(2)
O2 C2 N1 120.1(3)
O2 C2 C21 121.0(3)
N1 C2 C21 118.9(2)
N12A C11A C16A 124.9(3)
N12A C11A N1 114.3(3)
C16A C11A N1 120.8(3)
C11A N12A C13A 116.4(4)
N12A C13A C14A 122.2(5)
N12A C13A H13A 118.9
C14A C13A H13A 118.9
F14A C14A C15A 120.7(6)
F14A C14A C13A 118.5(6)
C15A C14A C13A 120.7(4)
C14A C15A C16A 118.5(4)
C14A C15A H15A 120.8
C16A C15A H15A 120.8
C11A C16A C15A 117.3(4)
C11A C16A H16A 121.4
C15A C16A H16A 121.4
C22 C21 C26 119.3(2)
C22 C21 C2 122.6(2)
C26 C21 C2 117.8(3)
C23 C22 C21 120.0(2)
C23 C22 H22 120.0
C21 C22 H22 120.0
C24 C23 C22 119.5(3)
C24 C23 C3 118.1(2)
C22 C23 C3 122.1(2)
C25 C24 C23 120.6(3)
C25 C24 H24 119.7
C23 C24 H24 119.7
C26 C25 C24 120.0(3)
C26 C25 H25 120.0
C24 C25 H25 120.0
C25 C26 C21 120.5(3)
C25 C26 H26 119.8
C21 C26 H26 119.8
O3 C3 N2 119.0(3)
O3 C3 C23 123.0(3)
N2 C3 C23 117.9(2)
C4 N2 C21A 123.3(2)
C4 N2 C3 117.3(2)
C21A N2 C3 115.5(2)
O4 C4 N2 120.3(3)
O4 C4 C31 122.0(3)
N2 C4 C31 117.7(3)
N22A C21A C26A 125.1(3)
N22A C21A N2 114.1(3)
C26A C21A N2 120.8(3)
C23A N22A C21A 116.7(4)
N22A C23A C24A 121.9(5)
N22A C23A H23A 119.1
C24A C23A H23A 119.1
F24A C24A C25A 118.6(8)
F24A C24A C23A 119.8(8)
C25A C24A C23A 121.6(5)
C24A C25A C26A 118.1(5)
C24A C25A H25A 120.9
C26A C25A H25A 120.9
C21A C26A C25A 116.6(5)
C21A C26A H26A 121.7
C25A C26A H26A 121.7
C32 C31 C36 119.8(3)
C32 C31 C4 121.7(2)
C36 C31 C4 118.2(3)
C33 C32 C31 120.0(2)
C33 C32 H32 120.0
C31 C32 H32 120.0
C32 C33 C34 119.9(3)
C32 C33 C5 121.8(2)
C34 C33 C5 118.0(3)
C35 C34 C33 119.7(3)
C35 C34 H34 120.2
C33 C34 H34 120.2
C36 C35 C34 120.6(3)
C36 C35 H35 119.7
C34 C35 H35 119.7
C35 C36 C31 119.8(3)
C35 C36 H36 120.1
C31 C36 H36 120.1
O5 C5 N3 119.4(3)
O5 C5 C33 122.7(3)
N3 C5 C33 117.7(2)
C6 N3 C5 116.2(2)
C6 N3 C31A 122.7(2)
C5 N3 C31A 115.6(2)
O6 C6 N3 119.9(3)
O6 C6 C41 121.4(3)
N3 C6 C41 118.7(2)
N32A C31A C36A 124.7(3)
N32A C31A N3 116.7(3)
C36A C31A N3 118.5(3)
C31A N32A C33A 116.3(3)
N32A C33A C34A 121.8(3)
N32A C33A H33A 119.1
C34A C33A H33A 119.1
F34A C34A C35A 119.8(4)
F34A C34A C33A 118.6(4)
C35A C34A C33A 121.6(3)
C34A C35A C36A 117.6(3)
C34A C35A H35A 121.2
C36A C35A H35A 121.2
C31A C36A C35A 118.0(3)
C31A C36A H36A 121.0
C35A C36A H36A 121.0
C42 C41 C46 119.7(3)
C42 C41 C6 122.5(3)
C46 C41 C6 117.4(3)
C41 C42 C43 119.9(3)
C41 C42 H42 120.0
C43 C42 H42 120.0
C44 C43 C42 119.4(3)
C44 C43 C7 118.6(3)
C42 C43 C7 121.6(2)
C45 C44 C43 120.5(3)
C45 C44 H44 119.7
C43 C44 H44 119.7
C46 C45 C44 120.0(3)
C46 C45 H45 120.0
C44 C45 H45 120.0
C45 C46 C41 120.4(3)
C45 C46 H46 119.8
C41 C46 H46 119.8
O7 C7 N4 119.3(3)
O7 C7 C43 123.1(3)
N4 C7 C43 117.4(2)
C8 N4 C41A 122.9(2)
C8 N4 C7 117.0(2)
C41A N4 C7 116.2(2)
O8 C8 N4 119.7(3)
O8 C8 C11 121.9(3)
N4 C8 C11 118.3(2)
N42A C41A C46A 124.5(3)
N42A C41A N4 116.2(3)
C46A C41A N4 119.3(3)
C41A N42A C43A 116.7(3)
N42A C43A C44A 121.8(3)
N42A C43A H43A 119.1
C44A C43A H43A 119.1
F44A C44A C45A 120.0(4)
F44A C44A C43A 118.8(4)
C45A C44A C43A 121.2(3)
C44A C45A C46A 117.6(3)
C44A C45A H45A 121.2
C46A C45A H45A 121.2
C45A C46A C41A 118.2(3)
C45A C46A H46A 120.9
C41A C46A H46A 120.9
O1A C1A C2A 120.1(7)
O1A C1A C3A 120.9(9)
C2A C1A C3A 118.1(9)
O2A C4A C5A 122.3(10)
O2A C4A C6A 122.0(10)
C5A C4A C6A 115.6(9)
C4A C5A H5A1 109.5
C4A C5A H5A2 109.5
H5A1 C5A H5A2 109.5
C4A C5A H5A3 109.5
H5A1 C5A H5A3 109.5
H5A2 C5A H5A3 109.5
C4A C6A H6A1 109.5
C4A C6A H6A2 109.5
H6A1 C6A H6A2 109.5
C4A C6A H6A3 109.5
H6A1 C6A H6A3 109.5
H6A2 C6A H6A3 109.5
O1B C1B C2B 116.0(9)
O1B C1B C3B 126.4(9)
C2B C1B C3B 117.6(8)
C1B C2B H2B1 109.5
C1B C2B H2B2 109.5
H2B1 C2B H2B2 109.5
C1B C2B H2B3 109.5
H2B1 C2B H2B3 109.5
H2B2 C2B H2B3 109.5
C1B C3B H3B1 109.5
C1B C3B H3B2 109.5
H3B1 C3B H3B2 109.5
C1B C3B H3B3 109.5
H3B1 C3B H3B3 109.5
H3B2 C3B H3B3 109.5

loop_
_geom_bond_atom_site_label_1
_geom_bond_atom_site_label_2
_geom_bond_distance
C11 C12 1.382(4)
C11 C16 1.397(4)
C11 C8 1.484(4)
C12 C13 1.388(4)
C12 H12 0.9300
C13 C14 1.389(4)
C13 C1 1.484(4)
C14 C15 1.377(5)
C14 H14 0.9300
C15 C16 1.372(5)
C15 H15 0.9300
C16 H16 0.9300
O1 C1 1.198(4)
C1 N1 1.435(4)
N1 C2 1.383(4)
N1 C11A 1.444(4)
O2 C2 1.216(3)
C2 C21 1.485(4)
C11A N12A 1.327(4)
C11A C16A 1.357(5)
N12A C13A 1.334(5)
C13A C14A 1.358(7)
C13A H13A 0.9300
C14A F14A 1.341(5)
C14A C15A 1.342(7)
C15A C16A 1.386(6)
C15A H15A 0.9300
C16A H16A 0.9300
C21 C22 1.391(4)
C21 C26 1.392(4)
C22 C23 1.390(4)
C22 H22 0.9300
C23 C24 1.383(4)
C23 C3 1.477(4)
C24 C25 1.377(4)
C24 H24 0.9300
C25 C26 1.372(4)
C25 H25 0.9300
C26 H26 0.9300
O3 C3 1.200(3)
C3 N2 1.436(4)
N2 C4 1.393(4)
N2 C21A 1.419(4)
O4 C4 1.207(4)
C4 C31 1.491(4)
C21A N22A 1.332(4)
C21A C26A 1.370(5)
N22A C23A 1.324(5)
C23A C24A 1.361(9)
C23A H23A 0.9300
C24A F24A 1.341(5)
C24A C25A 1.345(9)
C25A C26A 1.394(8)
C25A H25A 0.9300
C26A H26A 0.9300
C31 C32 1.386(4)
C31 C36 1.394(4)
C32 C33 1.385(4)
C32 H32 0.9300
C33 C34 1.394(4)
C33 C5 1.475(4)
C34 C35 1.382(5)
C34 H34 0.9300
C35 C36 1.376(5)
C35 H35 0.9300
C36 H36 0.9300
O5 C5 1.201(4)
C5 N3 1.431(4)
N3 C6 1.407(4)
N3 C31A 1.433(3)
O6 C6 1.210(4)
C6 C41 1.480(4)
C31A N32A 1.316(4)
C31A C36A 1.373(4)
N32A C33A 1.350(5)
C33A C34A 1.352(6)
C33A H33A 0.9300
C34A F34A 1.348(4)
C34A C35A 1.350(5)
C35A C36A 1.377(4)
C35A H35A 0.9300
C36A H36A 0.9300
C41 C42 1.387(4)
C41 C46 1.388(4)
C42 C43 1.394(4)
C42 H42 0.9300
C43 C44 1.387(4)
C43 C7 1.473(4)
C44 C45 1.378(5)
C44 H44 0.9300
C45 C46 1.373(5)
C45 H45 0.9300
C46 H46 0.9300
O7 C7 1.198(4)
C7 N4 1.435(4)
N4 C8 1.408(4)
N4 C41A 1.430(4)
O8 C8 1.204(4)
C41A N42A 1.318(4)
C41A C46A 1.376(4)
N42A C43A 1.337(5)
C43A C44A 1.365(6)
C43A H43A 0.9300
C44A F44A 1.343(4)
C44A C45A 1.357(5)
C45A C46A 1.372(5)
C45A H45A 0.9300
C46A H46A 0.9300
O1A C1A 1.200(7)
C1A C2A 1.477(8)
C1A C3A 1.488(8)
C2A H2A1 0.9600
C2A H2A2 0.9600
C2A H2A3 0.9600
C3A H3A1 0.9600
C3A H3A2 0.9600
C3A H3A3 0.9600
O2A C4A 1.195(7)
C4A C5A 1.474(8)
C4A C6A 1.493(9)
C5A H5A1 0.9600
C5A H5A2 0.9600
C5A H5A3 0.9600
C6A H6A1 0.9600
C6A H6A2 0.9600
C6A H6A3 0.9600
O1B C1B 1.214(7)
C1B C2B 1.446(7)
C1B C3B 1.462(8)
C2B H2B1 0.9600
C2B H2B2 0.9600
C2B H2B3 0.9600
C3B H3B1 0.9600
C3B H3B2 0.9600
C3B H3B3 0.9600

loop_
_geom_hbond_atom_site_label_D
_geom_hbond_atom_site_label_H
_geom_hbond_atom_site_label_A
_geom_hbond_distance_DH
_geom_hbond_distance_HA
_geom_hbond_distance_DA
_geom_hbond_angle_DHA
_geom_hbond_site_symmetry_A
_geom_hbond_publ_flag
C2B H2B2 O4 0.96 2.54 3.091(10) 117 3_556 yes
C15 H15 O4 0.93 2.58 3.475(5) 161 1_655 yes
C15A H15A O1A 0.93 2.32 3.240(10) 168 3_556 yes
C24 H24 O1B 0.93 2.44 3.189(12) 138 1_455 yes
C25A H25A O2A 0.93 2.43 3.349(12) 170 2_455 yes
C26A H26A F34A 0.93 2.51 3.383(5) 156 1_455 yes
C33A H33A O2A 0.93 2.53 3.377(11) 152 2_555 yes

loop_
_geom_torsion_atom_site_label_1
_geom_torsion_atom_site_label_2
_geom_torsion_atom_site_label_3
_geom_torsion_atom_site_label_4
_geom_torsion
C16 C11 C12 C13 1.3(4)
C8 C11 C12 C13 -172.8(3)
C11 C12 C13 C14 -0.6(4)
C11 C12 C13 C1 174.3(3)
C12 C13 C14 C15 -1.0(5)
C1 C13 C14 C15 -176.2(3)
C13 C14 C15 C16 2.1(6)
C14 C15 C16 C11 -1.5(5)
C12 C11 C16 C15 -0.2(5)
C8 C11 C16 C15 174.1(3)
C12 C13 C1 O1 -157.4(3)
C14 C13 C1 O1 17.6(5)
C12 C13 C1 N1 18.5(4)
C14 C13 C1 N1 -166.4(3)
O1 C1 N1 C2 -121.5(3)
C13 C1 N1 C2 62.3(3)
O1 C1 N1 C11A 36.8(4)
C13 C1 N1 C11A -139.3(3)
C1 N1 C2 O2 6.5(4)
C11A N1 C2 O2 -149.8(3)
C1 N1 C2 C21 -172.4(2)
C11A N1 C2 C21 31.2(4)
C2 N1 C11A N12A -137.7(3)
C1 N1 C11A N12A 65.2(3)
C2 N1 C11A C16A 45.6(4)
C1 N1 C11A C16A -111.5(3)
C16A C11A N12A C13A -1.3(5)
N1 C11A N12A C13A -177.9(3)
C11A N12A C13A C14A -1.1(5)
N12A C13A C14A F14A -179.0(3)
N12A C13A C14A C15A 1.9(7)
F14A C14A C15A C16A -179.4(4)
C13A C14A C15A C16A -0.3(7)
N12A C11A C16A C15A 2.8(5)
N1 C11A C16A C15A 179.1(3)
C14A C15A C16A C11A -1.9(6)
O2 C2 C21 C22 -140.8(3)
N1 C2 C21 C22 38.1(4)
O2 C2 C21 C26 32.9(4)
N1 C2 C21 C26 -148.2(3)
C26 C21 C22 C23 -1.9(4)
C2 C21 C22 C23 171.7(3)
C21 C22 C23 C24 2.7(4)
C21 C22 C23 C3 -171.1(3)
C22 C23 C24 C25 -1.1(5)
C3 C23 C24 C25 173.0(3)
C23 C24 C25 C26 -1.3(5)
C24 C25 C26 C21 2.1(5)
C22 C21 C26 C25 -0.5(5)
C2 C21 C26 C25 -174.4(3)
C24 C23 C3 O3 -19.8(5)
C22 C23 C3 O3 154.2(3)
C24 C23 C3 N2 164.1(3)
C22 C23 C3 N2 -21.9(4)
O3 C3 N2 C4 122.9(3)
C23 C3 N2 C4 -60.8(3)
O3 C3 N2 C21A -35.5(4)
C23 C3 N2 C21A 140.8(3)
C21A N2 C4 O4 149.2(3)
C3 N2 C4 O4 -7.5(4)
C21A N2 C4 C31 -32.3(4)
C3 N2 C4 C31 171.1(2)
C4 N2 C21A N22A 140.6(3)
C3 N2 C21A N22A -62.4(3)
C4 N2 C21A C26A -40.6(4)
C3 N2 C21A C26A 116.4(3)
C26A C21A N22A C23A 0.0(5)
N2 C21A N22A C23A 178.8(3)
C21A N22A C23A C24A 1.8(6)
N22A C23A C24A F24A 177.7(4)
N22A C23A C24A C25A -2.2(8)
F24A C24A C25A C26A -179.2(4)
C23A C24A C25A C26A 0.6(8)
N22A C21A C26A C25A -1.5(6)
N2 C21A C26A C25A 179.9(3)
C24A C25A C26A C21A 1.1(7)
O4 C4 C31 C32 138.5(3)
N2 C4 C31 C32 -40.0(4)
O4 C4 C31 C36 -35.9(4)
N2 C4 C31 C36 145.6(3)
C36 C31 C32 C33 2.4(5)
C4 C31 C32 C33 -172.0(3)
C31 C32 C33 C34 -2.6(5)
C31 C32 C33 C5 171.4(3)
C32 C33 C34 C35 0.5(5)
C5 C33 C34 C35 -173.7(3)
C33 C34 C35 C36 1.8(6)
C34 C35 C36 C31 -2.1(6)
C32 C31 C36 C35 0.0(5)
C4 C31 C36 C35 174.6(3)
C32 C33 C5 O5 -152.1(3)
C34 C33 C5 O5 22.1(5)
C32 C33 C5 N3 22.5(5)
C34 C33 C5 N3 -163.4(3)
O5 C5 N3 C6 -123.9(3)
C33 C5 N3 C6 61.3(4)
O5 C5 N3 C31A 30.4(4)
C33 C5 N3 C31A -144.3(3)
C5 N3 C6 O6 5.5(4)
C31A N3 C6 O6 -146.8(3)
C5 N3 C6 C41 -172.2(2)
C31A N3 C6 C41 35.4(4)
C6 N3 C31A N32A 38.1(4)
C5 N3 C31A N32A -114.4(3)
C6 N3 C31A C36A -144.2(3)
C5 N3 C31A C36A 63.3(3)
C36A C31A N32A C33A 1.4(5)
N3 C31A N32A C33A 179.0(3)
C31A N32A C33A C34A -1.3(5)
N32A C33A C34A F34A -179.0(3)
N32A C33A C34A C35A 0.2(6)
F34A C34A C35A C36A -179.9(3)
C33A C34A C35A C36A 0.9(5)
N32A C31A C36A C35A -0.4(4)
N3 C31A C36A C35A -177.9(2)
C34A C35A C36A C31A -0.8(4)
O6 C6 C41 C42 -141.4(3)
N3 C6 C41 C42 36.3(4)
O6 C6 C41 C46 31.2(4)
N3 C6 C41 C46 -151.1(3)
C46 C41 C42 C43 -1.2(4)
C6 C41 C42 C43 171.2(3)
C41 C42 C43 C44 1.6(5)
C41 C42 C43 C7 -170.6(3)
C42 C43 C44 C45 0.1(5)
C7 C43 C44 C45 172.6(3)
C43 C44 C45 C46 -2.4(6)
C44 C45 C46 C41 2.8(6)
C42 C41 C46 C45 -1.1(5)
C6 C41 C46 C45 -173.8(3)
C44 C43 C7 O7 -18.7(6)
C42 C43 C7 O7 153.5(4)
C44 C43 C7 N4 166.1(3)
C42 C43 C7 N4 -21.6(5)
O7 C7 N4 C8 122.9(4)
C43 C7 N4 C8 -61.8(4)
O7 C7 N4 C41A -35.5(5)
C43 C7 N4 C41A 139.9(3)
C41A N4 C8 O8 149.5(3)
C7 N4 C8 O8 -7.3(4)
C41A N4 C8 C11 -33.7(4)
C7 N4 C8 C11 169.5(3)
C12 C11 C8 O8 141.6(3)
C16 C11 C8 O8 -32.6(4)
C12 C11 C8 N4 -35.1(4)
C16 C11 C8 N4 150.7(3)
C8 N4 C41A N42A -32.7(4)
C7 N4 C41A N42A 124.3(3)
C8 N4 C41A C46A 147.4(3)
C7 N4 C41A C46A -55.6(3)
C46A C41A N42A C43A -2.1(4)
N4 C41A N42A C43A 178.0(3)
C41A N42A C43A C44A 2.0(5)
N42A C43A C44A F44A -179.7(3)
N42A C43A C44A C45A -0.2(6)
F44A C44A C45A C46A 177.8(3)
C43A C44A C45A C46A -1.6(5)
C44A C45A C46A C41A 1.6(4)
N42A C41A C46A C45A 0.3(4)
N4 C41A C46A C45A -179.8(3)
